data_1538339
loop_
_publ_author_name
'Malakho, A.P.'
'Lazoryak, B.I.'
'Vorontsova, O.L.'
'Morozov, V.A.'
'Stefanovich, S.Yu.'

_publ_section_title
;
 Ferroelectric and nonlinear properties of Ca9-x Znx Bi (V O4)7 vanadates
;
_journal_name_full 'Zhurnal Neorganicheskoi Khimii'
_journal_page_first 165
_journal_page_last 173
_journal_volume 49
_journal_year 2004
_chemical_formula_sum 'Bi Ca8 O28 V7 Zn'
_chemical_name_systematic '(Ca8 Bi) Zn (V O4)7'
_space_group_IT_number 161
_symmetry_space_group_name_Hall 'R 3 -2"c'
_symmetry_space_group_name_H-M 'R 3 c :H'
_cell_angle_alpha 90
_cell_angle_beta 90
_cell_angle_gamma 120
_cell_formula_units_Z 6
_cell_length_a 10.8451
_cell_length_b 10.8451
_cell_length_c 37.867
_cell_volume 3857.080
_citation_journal_id_ASTM ZNOKAQ
_cod_data_source_file Malakho_ZNOKAQ_2004_527.cif
_cod_data_source_block Bi1Ca8O28V7Zn1
_cod_original_cell_volume 3857.08
_cod_original_formula_sum 'Bi1 Ca8 O28 V7 Zn1'
_cod_database_code 1538339

loop_
_symmetry_equiv_pos_as_xyz
x,y,z
-y,x-y,z
-x+y,-x,z
-y,-x,z+1/2
x,x-y,z+1/2
-x+y,y,z+1/2
x+2/3,y+1/3,z+1/3
-y+2/3,x-y+1/3,z+1/3
-x+y+2/3,-x+1/3,z+1/3
-y+2/3,-x+1/3,z+5/6
x+2/3,x-y+1/3,z+5/6
-x+y+2/3,y+1/3,z+5/6
x+1/3,y+2/3,z+2/3
-y+1/3,x-y+2/3,z+2/3
-x+y+1/3,-x+2/3,z+2/3
-y+1/3,-x+2/3,z+7/6
x+1/3,x-y+2/3,z+7/6
-x+y+1/3,y+2/3,z+7/6

loop_
_atom_site_label
_atom_site_type_symbol
_atom_site_fract_x
_atom_site_fract_y
_atom_site_fract_z
_atom_site_occupancy
_atom_site_U_iso_or_equiv
V1 V+5 0 0 0.2647 1 0.0
Ca3 Ca+2 0.124 0.2691 0.3235 0.867 0.0
O9 O-2 0.832 0.923 0.0369 1 0.0
O6 O-2 0.511 0.761 0.1301 1 0.0
V2 V+5 0.68 0.8546 0.1333 1 0.0
O7 O-2 0.612 0.964 0.0442 1 0.0
O1 O-2 0 0 0.3111 1 0.0
Ca1 Ca+2 0.7219 0.8596 0.4317 0.918 0.0
Zn1 Zn+2 0 0 0 1 0.0
O4 O-2 0.757 0.763 0.1333 1 0.0
V3 V+5 0.6595 0.8509 0.0311 1 0.0
O8 O-2 0.57 0.679 0.0452 1 0.0
Bi2 Bi+3 0.6189 0.8282 0.234 0.124 0.0
Bi3 Bi+3 0.124 0.2691 0.3235 0.133 0.0
O10 O-2 0.607 0.827 0.9901 1 0.0
O2 O-2 -0.005 0.852 0.2489 1 0.0
O5 O-2 0.718 0.001 0.1096 1 0.0
O3 O-2 0.763 0.918 0.1882 1 0.0
Ca2 Ca+2 0.6189 0.8282 0.234 0.876 0.0
Bi1 Bi+3 0.7219 0.8596 0.4317 0.082 0.0
